data_7031045
loop_
_publ_author_name
'Rahanyan, Nelli'
'Duttwyler, Simon'
'Linden, Anthony'
'Baldridge, Kim K.'
'Siegel, Jay S.'

_publ_section_title
;
 Cu(i) and Ag(i) complexes of 7,10-bis-N-heterocycle-diazafluoranthenes:
 programmed molecular grids?
;
_journal_issue 28
_journal_name_full 'Dalton transactions (Cambridge, England : 2003)'
_journal_page_first 11027
_journal_page_last 11038
_journal_paper_doi 10.1039/c4dt01460j
_journal_volume 43
_journal_year 2014
_chemical_formula_moiety 'C112 H104 Cu4 N16 S8 4+, 4(F6 P -), 2(C H Cl3), 2(C3 H6 O)'
_chemical_formula_sum 'C120 H118 Cl6 Cu4 F24 N16 O2 P4 S8'
_chemical_formula_weight 3119.57
_chemical_name_systematic
; 
 ? 
;
_space_group_IT_number 15
_symmetry_cell_setting monoclinic
_symmetry_Int_Tables_number 15
_symmetry_space_group_name_Hall '-C 2yc'
_symmetry_space_group_name_H-M 'C 1 2/c 1'
_atom_sites_solution_hydrogens geom
_atom_sites_solution_primary direct
_atom_sites_solution_secondary difmap
_audit_creation_date 23-Feb-2012
_audit_creation_method SHELXL-97
_cell_angle_alpha 90.00
_cell_angle_beta 95.2051(13)
_cell_angle_gamma 90.00
_cell_formula_units_Z 4
_cell_length_a 14.8533(2)
_cell_length_b 42.4657(4)
_cell_length_c 23.1133(3)
_cell_measurement_reflns_used 17594
_cell_measurement_temperature 160(1)
_cell_measurement_theta_max 27.3312
_cell_measurement_theta_min 1.9873
_cell_volume 14518.7(3)
_computing_cell_refinement 'CrysAlisPro, Version 1.171.35.19 (Agilent Technologies, 2011)'
_computing_data_collection 'CrysAlisPro, Version 1.171.35.19 (Agilent Technologies, 2011)'
_computing_data_reduction 'CrysAlisPro, Version 1.171.35.19 (Agilent Technologies, 2011)'
_computing_molecular_graphics 'ORTEPII (Johnson, 1976)'
_computing_publication_material 'SHELXL97 and PLATON (Spek, 2009)'
_computing_structure_refinement 'SHELXL97 (Sheldrick, 2008)'
_computing_structure_solution 'SHELXS97 (Sheldrick, 2008)'
_diffrn_ambient_temperature 160(1)
_diffrn_detector 'Atlas CCD camera on \k goniostat'
_diffrn_detector_area_resol_mean 10.3801
_diffrn_measured_fraction_theta_full 0.999
_diffrn_measured_fraction_theta_max 0.915
_diffrn_measurement_device_type 'Oxford Diffraction SuperNova, dual radiation diffractometer'
_diffrn_measurement_method '\w scans'
_diffrn_radiation_monochromator mirror
_diffrn_radiation_source 'SuperNova (Mo) X-ray Source'
_diffrn_radiation_type 'Mo K\a'
_diffrn_radiation_wavelength 0.71073
_diffrn_reflns_av_R_equivalents 0.0424
_diffrn_reflns_av_sigmaI/netI 0.0521
_diffrn_reflns_limit_h_max 19
_diffrn_reflns_limit_h_min -19
_diffrn_reflns_limit_k_max 51
_diffrn_reflns_limit_k_min -54
_diffrn_reflns_limit_l_max 27
_diffrn_reflns_limit_l_min -27
_diffrn_reflns_number 57097
_diffrn_reflns_theta_full 25.01
_diffrn_reflns_theta_max 27.39
_diffrn_reflns_theta_min 1.99
_diffrn_standards_decay_% 0
_diffrn_standards_number 0
_exptl_absorpt_coefficient_mu 0.930
_exptl_absorpt_correction_T_max 1.00000
_exptl_absorpt_correction_T_min 0.72649
_exptl_absorpt_correction_type multi-scan
_exptl_absorpt_process_details
;
Empirical absorption correction using spherical harmonics,
 implemented in SCALE3 ABSPACK scaling algorithm.
CrysAlisPro, Version 1.171.35.19 (Agilent Technologies, 2011)
;
_exptl_crystal_colour red
_exptl_crystal_density_diffrn 1.427
_exptl_crystal_density_method 'not measured'
_exptl_crystal_description tablet
_exptl_crystal_F_000 6352
_exptl_crystal_size_max 0.30
_exptl_crystal_size_mid 0.22
_exptl_crystal_size_min 0.06
_platon_squeeze_details ' See _refine_special_details'
_refine_diff_density_max 1.476
_refine_diff_density_min -1.370
_refine_diff_density_rms 0.130
_refine_ls_extinction_method none
_refine_ls_goodness_of_fit_ref 1.161
_refine_ls_hydrogen_treatment constr
_refine_ls_matrix_type full
_refine_ls_number_parameters 1120
_refine_ls_number_reflns 15081
_refine_ls_number_restraints 1518
_refine_ls_restrained_S_all 1.147
_refine_ls_R_factor_all 0.1365
_refine_ls_R_factor_gt 0.0987
_refine_ls_shift/su_max 0.001
_refine_ls_shift/su_mean 0.000
_refine_ls_structure_factor_coef Fsqd
_refine_ls_weighting_details 'w=1/[\s^2^(Fo^2^)+(0.2P)^2^] where P=(Fo^2^+2Fc^2^)/3'
_refine_ls_weighting_scheme calc
_refine_ls_wR_factor_gt 0.2934
_refine_ls_wR_factor_ref 0.3243
_reflns_number_gt 9224
_reflns_number_total 15081
_reflns_threshold_expression 'I > 2\s(I)'
_cod_data_source_file c4dt01460j1.cif
_cod_data_source_block III
_cod_depositor_comments 'Adding full bibliography for 7031040--7031051.cif.'
_cod_database_code 7031045

loop_
_symmetry_equiv_pos_as_xyz
'x, y, z'
'-x, y, -z+1/2'
'x+1/2, y+1/2, z'
'-x+1/2, y+1/2, -z+1/2'
'-x, -y, -z'
'x, -y, z-1/2'
'-x+1/2, -y+1/2, -z'
'x+1/2, -y+1/2, z-1/2'

loop_
_atom_site_label
_atom_site_type_symbol
_atom_site_fract_x
_atom_site_fract_y
_atom_site_fract_z
_atom_site_U_iso_or_equiv
_atom_site_adp_type
_atom_site_occupancy
_atom_site_symmetry_multiplicity
_atom_site_calc_flag
_atom_site_refinement_flags
_atom_site_disorder_assembly
_atom_site_disorder_group
Cu1 Cu -0.03596(4) 0.410015(14) 0.12002(3) 0.0437(2) Uani 1 1 d . . .
Cu2 Cu -0.10534(5) 0.363124(15) 0.22874(3) 0.0518(2) Uani 1 1 d . . .
S1 S -0.25942(10) 0.38528(4) 0.34689(8) 0.0604(4) Uani 1 1 d . . .
S2 S -0.02463(12) 0.51303(3) 0.14708(6) 0.0568(4) Uani 1 1 d . C .
N1 N -0.0860(3) 0.42751(9) 0.19702(18) 0.0426(10) Uani 1 1 d . C .
N2 N -0.1119(3) 0.40861(9) 0.23950(18) 0.0407(9) Uani 1 1 d . C .
N3 N -0.0941(3) 0.39663(9) 0.37972(17) 0.0393(9) Uani 1 1 d . . .
N4 N -0.0395(3) 0.45746(10) 0.10490(18) 0.0496(11) Uani 1 1 d . C .
C1 C -0.1412(3) 0.42164(11) 0.2869(2) 0.0390(11) Uani 1 1 d . . .
C2 C -0.1599(3) 0.45380(11) 0.2899(2) 0.0410(11) Uani 1 1 d . C .
C3 C -0.1421(4) 0.47335(12) 0.2434(2) 0.0457(12) Uani 1 1 d . . .
C4 C -0.1000(3) 0.45922(11) 0.1991(2) 0.0411(11) Uani 1 1 d . C .
C5 C -0.2004(4) 0.47244(12) 0.3349(2) 0.0468(12) Uani 1 1 d . . .
C6 C -0.2270(4) 0.46652(13) 0.3885(3) 0.0531(14) Uani 1 1 d . C .
H6 H -0.2212 0.4459 0.4043 0.064 Uiso 1 1 calc R . .
C7 C -0.2635(4) 0.49106(14) 0.4211(3) 0.0578(15) Uani 1 1 d . . .
C8 C -0.2692(5) 0.52103(16) 0.3964(3) 0.0720(19) Uani 1 1 d . C .
H8 H -0.2921 0.5377 0.4182 0.086 Uiso 1 1 calc R . .
C9 C -0.2429(5) 0.52761(15) 0.3413(3) 0.0705(19) Uani 1 1 d . . .
C10 C -0.2451(6) 0.55742(16) 0.3121(3) 0.086(2) Uani 1 1 d . C .
H10 H -0.2674 0.5754 0.3307 0.103 Uiso 1 1 calc R . .
C11 C -0.2149(6) 0.56058(14) 0.2564(3) 0.081(2) Uani 1 1 d . . .
C12 C -0.1825(5) 0.53435(13) 0.2290(3) 0.0646(17) Uani 1 1 d . C .
H12 H -0.1648 0.5365 0.1907 0.078 Uiso 1 1 calc R . .
C13 C -0.1753(4) 0.50507(12) 0.2559(2) 0.0517(14) Uani 1 1 d . C .
C14 C -0.2064(4) 0.50298(13) 0.3119(3) 0.0541(14) Uani 1 1 d . C .
C15 C -0.1554(3) 0.40095(11) 0.3366(2) 0.0392(11) Uani 1 1 d . C .
C16 C -0.2160(5) 0.37157(13) 0.4123(3) 0.0603(16) Uani 1 1 d . . .
H16 H -0.2495 0.3597 0.4379 0.072 Uiso 1 1 calc R . .
C17 C -0.1273(4) 0.37950(13) 0.4239(2) 0.0534(14) Uani 1 1 d . . .
H17 H -0.0921 0.3738 0.4587 0.064 Uiso 1 1 calc R . .
C18 C -0.0601(4) 0.47486(11) 0.1498(2) 0.0441(12) Uani 1 1 d . . .
C19 C 0.0198(4) 0.50587(14) 0.0826(3) 0.0589(15) Uani 1 1 d . . .
H19 H 0.0500 0.5210 0.0610 0.071 Uiso 1 1 calc R C .
C20 C 0.0055(4) 0.47545(13) 0.0671(3) 0.0556(14) Uani 1 1 d . C .
H20 H 0.0252 0.4670 0.0323 0.067 Uiso 1 1 calc R . .
C21 C -0.2911(4) 0.48455(15) 0.4818(3) 0.0735(19) Uani 1 1 d D A .
C22 C -0.2864(8) 0.44968(18) 0.4993(5) 0.104(3) Uani 0.672(8) 1 d PDU A 1
H221 H -0.3397 0.4386 0.4813 0.157 Uiso 0.672(8) 1 calc PR A 1
H222 H -0.2848 0.4479 0.5417 0.157 Uiso 0.672(8) 1 calc PR A 1
H223 H -0.2317 0.4402 0.4861 0.157 Uiso 0.672(8) 1 calc PR A 1
C23 C -0.2269(7) 0.5033(3) 0.5250(5) 0.105(3) Uani 0.672(8) 1 d PDU A 1
H231 H -0.1646 0.5008 0.5149 0.158 Uiso 0.672(8) 1 calc PR A 1
H232 H -0.2318 0.4954 0.5644 0.158 Uiso 0.672(8) 1 calc PR A 1
H233 H -0.2435 0.5256 0.5231 0.158 Uiso 0.672(8) 1 calc PR A 1
C24 C -0.3879(5) 0.4966(3) 0.4851(5) 0.104(3) Uani 0.672(8) 1 d PDU A 1
H241 H -0.3886 0.5196 0.4822 0.157 Uiso 0.672(8) 1 calc PR A 1
H242 H -0.4094 0.4902 0.5222 0.157 Uiso 0.672(8) 1 calc PR A 1
H243 H -0.4274 0.4876 0.4530 0.157 Uiso 0.672(8) 1 calc PR A 1
C26 C -0.1165(7) 0.6035(2) 0.2250(6) 0.135(6) Uani 0.890(18) 1 d PDU B 1
H261 H -0.0943 0.6121 0.2630 0.203 Uiso 0.890(18) 1 calc PR B 1
H262 H -0.1134 0.6197 0.1952 0.203 Uiso 0.890(18) 1 calc PR B 1
H263 H -0.0790 0.5854 0.2159 0.203 Uiso 0.890(18) 1 calc PR B 1
C27 C -0.2583(11) 0.5886(2) 0.1645(4) 0.231(12) Uani 0.890(18) 1 d PDU B 1
H271 H -0.3241 0.5872 0.1649 0.347 Uiso 0.890(18) 1 calc PR B 1
H272 H -0.2354 0.5693 0.1478 0.347 Uiso 0.890(18) 1 calc PR B 1
H273 H -0.2432 0.6068 0.1410 0.347 Uiso 0.890(18) 1 calc PR B 1
C28 C -0.2668(9) 0.6178(2) 0.2579(5) 0.156(7) Uani 0.890(18) 1 d PDU B 1
H281 H -0.3300 0.6113 0.2584 0.234 Uiso 0.890(18) 1 calc PR B 1
H282 H -0.2641 0.6379 0.2373 0.234 Uiso 0.890(18) 1 calc PR B 1
H283 H -0.2395 0.6202 0.2978 0.234 Uiso 0.890(18) 1 calc PR B 1
C22A C -0.3696(10) 0.4609(4) 0.4742(10) 0.105(3) Uani 0.328(8) 1 d PDU A 2
H224 H -0.4272 0.4722 0.4735 0.157 Uiso 0.328(8) 1 calc PR A 2
H225 H -0.3648 0.4460 0.5066 0.157 Uiso 0.328(8) 1 calc PR A 2
H226 H -0.3669 0.4495 0.4375 0.157 Uiso 0.328(8) 1 calc PR A 2
C23A C -0.2143(10) 0.4704(5) 0.5222(8) 0.104(3) Uani 0.328(8) 1 d PDU A 2
H234 H -0.1859 0.4532 0.5021 0.156 Uiso 0.328(8) 1 calc PR A 2
H235 H -0.2386 0.4621 0.5572 0.156 Uiso 0.328(8) 1 calc PR A 2
H236 H -0.1692 0.4866 0.5331 0.156 Uiso 0.328(8) 1 calc PR A 2
C24A C -0.3247(14) 0.5148(3) 0.5093(9) 0.106(3) Uani 0.328(8) 1 d PDU A 2
H244 H -0.2743 0.5296 0.5164 0.159 Uiso 0.328(8) 1 calc PR A 2
H245 H -0.3490 0.5097 0.5462 0.159 Uiso 0.328(8) 1 calc PR A 2
H246 H -0.3723 0.5244 0.4829 0.159 Uiso 0.328(8) 1 calc PR A 2
C26A C -0.142(4) 0.6154(13) 0.253(3) 0.135(6) Uani 0.110(18) 1 d PDU B 2
H264 H -0.1678 0.6298 0.2798 0.202 Uiso 0.110(18) 1 calc PR B 2
H265 H -0.1178 0.6275 0.2214 0.202 Uiso 0.110(18) 1 calc PR B 2
H266 H -0.0925 0.6033 0.2735 0.202 Uiso 0.110(18) 1 calc PR B 2
C27A C -0.201(6) 0.5871(19) 0.1625(10) 0.231(12) Uani 0.110(18) 1 d PDU B 2
H274 H -0.2604 0.5853 0.1401 0.347 Uiso 0.110(18) 1 calc PR B 2
H275 H -0.1671 0.5676 0.1586 0.347 Uiso 0.110(18) 1 calc PR B 2
H276 H -0.1680 0.6048 0.1477 0.347 Uiso 0.110(18) 1 calc PR B 2
C28A C -0.308(2) 0.6076(16) 0.231(4) 0.156(8) Uani 0.110(18) 1 d PDU B 2
H284 H -0.3553 0.5929 0.2162 0.235 Uiso 0.110(18) 1 calc PR B 2
H285 H -0.3128 0.6271 0.2081 0.235 Uiso 0.110(18) 1 calc PR B 2
H286 H -0.3155 0.6126 0.2718 0.235 Uiso 0.110(18) 1 calc PR B 2
C25 C -0.2149(6) 0.59268(14) 0.2267(3) 0.113(4) Uani 1 1 d D B .
S3 S -0.2465(2) 0.33787(7) 0.06638(15) 0.0688(8) Uani 0.582(2) 1 d PDU C 1
S4 S 0.2761(2) 0.29276(7) 0.18047(15) 0.0645(7) Uani 0.582(2) 1 d PDU C 1
N5 N -0.0341(6) 0.3473(2) 0.1698(3) 0.0448(12) Uani 0.582(2) 1 d PDU C 1
N6 N 0.0476(5) 0.3385(2) 0.1929(3) 0.0425(12) Uani 0.582(2) 1 d PDU . 1
N7 N -0.1400(5) 0.38347(16) 0.0869(5) 0.0497(14) Uani 0.582(2) 1 d PDU C 1
N8 N 0.2051(5) 0.3303(2) 0.2498(4) 0.0491(14) Uani 0.582(2) 1 d PDU . 1
C29 C -0.0684(7) 0.33638(18) 0.1166(3) 0.0461(12) Uani 0.582(2) 1 d PDU C 1
C30 C -0.1444(6) 0.3547(2) 0.0915(4) 0.0498(14) Uani 0.582(2) 1 d PDU C 1
C31 C -0.2853(7) 0.3748(3) 0.0508(5) 0.0640(15) Uani 0.582(2) 1 d PDU C 1
H31 H -0.3444 0.3795 0.0337 0.077 Uiso 0.582(2) 1 calc PR C 1
C32 C -0.2219(6) 0.3963(3) 0.0655(5) 0.0591(17) Uani 0.582(2) 1 d PDU C 1
H32 H -0.2320 0.4183 0.0617 0.071 Uiso 0.582(2) 1 calc PR C 1
C33 C 0.0940(7) 0.31423(18) 0.1717(4) 0.0443(12) Uani 0.582(2) 1 d PDU C 1
C34 C 0.1841(6) 0.3128(2) 0.2029(5) 0.0468(14) Uani 0.582(2) 1 d PDU C 1
C35 C 0.3407(7) 0.3075(3) 0.2361(6) 0.0616(15) Uani 0.582(2) 1 d PDU C 1
H35 H 0.4030 0.3027 0.2441 0.074 Uiso 0.582(2) 1 calc PR C 1
C36 C 0.2943(6) 0.3276(2) 0.2695(5) 0.0555(14) Uani 0.582(2) 1 d PDU C 1
H36 H 0.3214 0.3385 0.3026 0.067 Uiso 0.582(2) 1 calc PR C 1
C37 C -0.0222(8) 0.31093(18) 0.0929(3) 0.0505(12) Uani 0.582(2) 1 d PDU C 1
C38 C 0.0577(8) 0.29798(17) 0.1233(4) 0.0483(13) Uani 0.582(2) 1 d PDU C 1
C39 C 0.0795(8) 0.26830(18) 0.0937(4) 0.0571(12) Uani 0.582(2) 1 d PDU C 1
C40 C 0.1398(9) 0.24362(19) 0.1045(4) 0.0651(15) Uani 0.582(2) 1 d PDU C 1
H40 H 0.1832 0.2441 0.1374 0.078 Uiso 0.582(2) 1 calc PR C 1
C41 C 0.1361(8) 0.2176(2) 0.0658(5) 0.0761(15) Uani 0.582(2) 1 d PDU C 1
C42 C 0.0736(9) 0.2174(2) 0.0184(4) 0.0734(17) Uani 0.582(2) 1 d PDU C 1
H42 H 0.0723 0.1996 -0.0065 0.088 Uiso 0.582(2) 1 calc PR C 1
C43 C 0.0115(9) 0.2417(2) 0.0040(4) 0.0725(15) Uani 0.582(2) 1 d PDU C 1
C44 C -0.0539(9) 0.2450(2) -0.0430(5) 0.0780(17) Uani 0.582(2) 1 d PDU C 1
H44 H -0.0571 0.2291 -0.0719 0.094 Uiso 0.582(2) 1 calc PR C 1
C45 C -0.1138(9) 0.2695(2) -0.0507(5) 0.0803(17) Uani 0.582(2) 1 d PDU C 1
C46 C -0.1072(9) 0.2946(2) -0.0087(4) 0.0671(17) Uani 0.582(2) 1 d PDU C 1
H46 H -0.1453 0.3126 -0.0137 0.081 Uiso 0.582(2) 1 calc PR C 1
C47 C -0.0435(9) 0.29204(19) 0.0398(4) 0.0601(14) Uani 0.582(2) 1 d PDU C 1
C48 C 0.0183(8) 0.26699(19) 0.0453(4) 0.0615(14) Uani 0.582(2) 1 d PDU C 1
C49 C 0.1946(6) 0.18848(18) 0.0815(3) 0.0944(19) Uani 0.582(2) 1 d PDU C 1
C50 C 0.2616(8) 0.1924(3) 0.1355(4) 0.095(2) Uani 0.582(2) 1 d PDU C 1
H501 H 0.2619 0.2144 0.1482 0.143 Uiso 0.582(2) 1 calc PR C 1
H502 H 0.3223 0.1865 0.1260 0.143 Uiso 0.582(2) 1 calc PR C 1
H503 H 0.2434 0.1789 0.1667 0.143 Uiso 0.582(2) 1 calc PR C 1
C51 C 0.1311(8) 0.1607(2) 0.0915(5) 0.105(3) Uani 0.582(2) 1 d PDU C 1
H511 H 0.0820 0.1601 0.0602 0.158 Uiso 0.582(2) 1 calc PR C 1
H512 H 0.1057 0.1634 0.1289 0.158 Uiso 0.582(2) 1 calc PR C 1
H513 H 0.1653 0.1410 0.0918 0.158 Uiso 0.582(2) 1 calc PR C 1
C52 C 0.2474(9) 0.1807(3) 0.0291(4) 0.104(2) Uani 0.582(2) 1 d PDU C 1
H521 H 0.2050 0.1744 -0.0038 0.155 Uiso 0.582(2) 1 calc PR C 1
H522 H 0.2896 0.1634 0.0393 0.155 Uiso 0.582(2) 1 calc PR C 1
H523 H 0.2812 0.1993 0.0185 0.155 Uiso 0.582(2) 1 calc PR C 1
C53 C -0.1818(6) 0.27320(17) -0.1023(3) 0.0900(18) Uani 0.582(2) 1 d PDU C 1
C54 C -0.1699(9) 0.30512(19) -0.1317(5) 0.092(2) Uani 0.582(2) 1 d PDU C 1
H541 H -0.1589 0.3215 -0.1019 0.138 Uiso 0.582(2) 1 calc PR C 1
H542 H -0.2248 0.3102 -0.1567 0.138 Uiso 0.582(2) 1 calc PR C 1
H543 H -0.1183 0.3041 -0.1552 0.138 Uiso 0.582(2) 1 calc PR C 1
C55 C -0.1730(9) 0.2469(2) -0.1469(4) 0.093(2) Uani 0.582(2) 1 d PDU C 1
H551 H -0.1100 0.2454 -0.1560 0.139 Uiso 0.582(2) 1 calc PR C 1
H552 H -0.2119 0.2516 -0.1824 0.139 Uiso 0.582(2) 1 calc PR C 1
H553 H -0.1916 0.2268 -0.1307 0.139 Uiso 0.582(2) 1 calc PR C 1
C56 C -0.2763(7) 0.2717(3) -0.0806(5) 0.101(3) Uani 0.582(2) 1 d PDU C 1
H561 H -0.2831 0.2519 -0.0598 0.151 Uiso 0.582(2) 1 calc PR C 1
H562 H -0.3221 0.2729 -0.1138 0.151 Uiso 0.582(2) 1 calc PR C 1
H563 H -0.2841 0.2894 -0.0544 0.151 Uiso 0.582(2) 1 calc PR C 1
S3A S -0.1964(3) 0.32437(11) 0.0536(2) 0.0738(11) Uani 0.418(2) 1 d PDU C 2
S4A S 0.3094(3) 0.29979(11) 0.2174(2) 0.0683(11) Uani 0.418(2) 1 d PDU C 2
N5A N -0.0134(7) 0.3434(3) 0.1721(4) 0.0450(13) Uani 0.418(2) 1 d PDU C 2
N6A N 0.0641(7) 0.3372(3) 0.2040(5) 0.0448(13) Uani 0.418(2) 1 d PDU . 2
N7A N -0.1207(7) 0.37557(17) 0.0834(7) 0.0507(17) Uani 0.418(2) 1 d PDU C 2
N8A N 0.2111(5) 0.3356(3) 0.2745(5) 0.0522(16) Uani 0.418(2) 1 d PDU . 2
C29A C -0.0286(8) 0.3332(2) 0.1159(4) 0.0471(13) Uani 0.418(2) 1 d PDU C 2
C30A C -0.1092(8) 0.3470(2) 0.0859(4) 0.0478(15) Uani 0.418(2) 1 d PDU C 2
C31A C -0.2521(8) 0.3584(3) 0.0357(7) 0.0667(16) Uani 0.418(2) 1 d PDU C 2
H31A H -0.3104 0.3595 0.0151 0.080 Uiso 0.418(2) 1 calc PR C 2
C32A C -0.2033(8) 0.3833(3) 0.0544(6) 0.0574(15) Uani 0.418(2) 1 d PDU C 2
H32A H -0.2233 0.4044 0.0484 0.069 Uiso 0.418(2) 1 calc PR C 2
C33A C 0.1261(7) 0.3168(3) 0.1864(5) 0.0466(13) Uani 0.418(2) 1 d PDU C 2
C34A C 0.2069(7) 0.3174(3) 0.2278(6) 0.0494(15) Uani 0.418(2) 1 d PDU C 2
C35A C 0.3563(7) 0.3179(3) 0.2760(7) 0.0613(16) Uani 0.418(2) 1 d PDU C 2
H35A H 0.4184 0.3159 0.2895 0.074 Uiso 0.418(2) 1 calc PR C 2
C36A C 0.2958(7) 0.3360(3) 0.3032(6) 0.0556(18) Uani 0.418(2) 1 d PDU C 2
H36A H 0.3112 0.3475 0.3379 0.067 Uiso 0.418(2) 1 calc PR C 2
C37A C 0.0321(9) 0.3104(3) 0.0970(4) 0.0507(14) Uani 0.418(2) 1 d PDU C 2
C38A C 0.1073(9) 0.3000(2) 0.1356(4) 0.0513(13) Uani 0.418(2) 1 d PDU C 2
C39A C 0.1525(10) 0.2739(3) 0.1067(4) 0.0601(15) Uani 0.418(2) 1 d PDU C 2
C40A C 0.2172(10) 0.2515(3) 0.1237(5) 0.0666(18) Uani 0.418(2) 1 d PDU C 2
H40A H 0.2460 0.2515 0.1621 0.080 Uiso 0.418(2) 1 calc PR C 2
C41A C 0.2399(9) 0.2284(3) 0.0829(5) 0.0793(18) Uani 0.418(2) 1 d PDU C 2
C42A C 0.1912(11) 0.2268(3) 0.0299(5) 0.0780(19) Uani 0.418(2) 1 d PDU C 2
H42A H 0.2037 0.2099 0.0049 0.094 Uiso 0.418(2) 1 calc PR C 2
C43A C 0.1240(11) 0.2484(3) 0.0097(5) 0.0735(16) Uani 0.418(2) 1 d PDU C 2
C44A C 0.0696(11) 0.2498(3) -0.0427(5) 0.0773(19) Uani 0.418(2) 1 d PDU C 2
H44A H 0.0777 0.2339 -0.0707 0.093 Uiso 0.418(2) 1 calc PR C 2
C45A C 0.0055(11) 0.2724(3) -0.0569(5) 0.0795(17) Uani 0.418(2) 1 d PDU C 2
C46A C -0.0167(10) 0.2939(3) -0.0124(4) 0.0659(16) Uani 0.418(2) 1 d PDU C 2
H46A H -0.0639 0.3088 -0.0198 0.079 Uiso 0.418(2) 1 calc PR C 2
C47A C 0.0330(10) 0.2924(3) 0.0424(4) 0.0581(13) Uani 0.418(2) 1 d PDU C 2
C48A C 0.1054(10) 0.2713(3) 0.0528(4) 0.0623(15) Uani 0.418(2) 1 d PDU C 2
C49A C 0.3129(7) 0.2040(2) 0.1021(4) 0.094(2) Uani 0.418(2) 1 d PDU C 2
C50A C 0.2840(12) 0.1798(3) 0.1461(6) 0.099(3) Uani 0.418(2) 1 d PDU C 2
H504 H 0.2191 0.1819 0.1500 0.148 Uiso 0.418(2) 1 calc PR C 2
H505 H 0.3179 0.1834 0.1840 0.148 Uiso 0.418(2) 1 calc PR C 2
H506 H 0.2966 0.1585 0.1326 0.148 Uiso 0.418(2) 1 calc PR C 2
C51A C 0.3964(9) 0.2218(3) 0.1297(7) 0.101(3) Uani 0.418(2) 1 d PDU C 2
H514 H 0.3769 0.2405 0.1501 0.151 Uiso 0.418(2) 1 calc PR C 2
H515 H 0.4343 0.2283 0.0992 0.151 Uiso 0.418(2) 1 calc PR C 2
H516 H 0.4312 0.2080 0.1573 0.151 Uiso 0.418(2) 1 calc PR C 2
C52A C 0.3390(12) 0.1867(3) 0.0479(5) 0.101(3) Uani 0.418(2) 1 d PDU C 2
H524 H 0.3265 0.1641 0.0517 0.151 Uiso 0.418(2) 1 calc PR C 2
H525 H 0.4036 0.1897 0.0440 0.151 Uiso 0.418(2) 1 calc PR C 2
H526 H 0.3037 0.1950 0.0135 0.151 Uiso 0.418(2) 1 calc PR C 2
C53A C -0.0506(7) 0.2735(2) -0.1143(4) 0.092(2) Uani 0.418(2) 1 d PDU C 2
C54A C -0.0640(12) 0.3076(2) -0.1349(6) 0.097(3) Uani 0.418(2) 1 d PDU C 2
H544 H -0.0171 0.3131 -0.1604 0.145 Uiso 0.418(2) 1 calc PR C 2
H545 H -0.0596 0.3218 -0.1013 0.145 Uiso 0.418(2) 1 calc PR C 2
H546 H -0.1237 0.3098 -0.1563 0.145 Uiso 0.418(2) 1 calc PR C 2
C55A C -0.0063(10) 0.2547(3) -0.1608(5) 0.095(3) Uani 0.418(2) 1 d PDU C 2
H554 H 0.0588 0.2590 -0.1577 0.143 Uiso 0.418(2) 1 calc PR C 2
H555 H -0.0331 0.2609 -0.1994 0.143 Uiso 0.418(2) 1 calc PR C 2
H556 H -0.0162 0.2321 -0.1550 0.143 Uiso 0.418(2) 1 calc PR C 2
C56A C -0.1429(9) 0.2590(3) -0.1056(7) 0.0922(19) Uani 0.418(2) 1 d PDU C 2
H564 H -0.1401 0.2361 -0.1112 0.138 Uiso 0.418(2) 1 calc PR C 2
H565 H -0.1889 0.2680 -0.1339 0.138 Uiso 0.418(2) 1 calc PR C 2
H566 H -0.1586 0.2635 -0.0662 0.138 Uiso 0.418(2) 1 calc PR C 2
P1 P 0.5107(2) 0.34749(9) 0.38057(19) 0.1344(12) Uani 1 1 d . . .
F1 F 0.4228(4) 0.36696(17) 0.3651(5) 0.177(3) Uani 1 1 d . . .
F2 F 0.5471(7) 0.3550(3) 0.3244(5) 0.235(5) Uani 1 1 d . . .
F3 F 0.5968(4) 0.32951(14) 0.4033(3) 0.1228(19) Uani 1 1 d . . .
F4 F 0.5186(5) 0.34822(15) 0.4371(3) 0.130(2) Uani 1 1 d . . .
F5 F 0.5668(5) 0.37850(15) 0.4103(5) 0.177(3) Uani 1 1 d . . .
F6 F 0.4625(5) 0.3208(2) 0.3767(10) 0.471(17) Uani 1 1 d . . .
P2 P -0.0481(2) 0.60150(5) 0.42778(8) 0.0922(8) Uani 1 1 d . . .
F7 F -0.0879(6) 0.57701(11) 0.4692(3) 0.154(3) Uani 1 1 d . . .
F8 F 0.0475(6) 0.5890(2) 0.4515(4) 0.214(5) Uani 1 1 d . . .
F9 F -0.0039(9) 0.62412(17) 0.3874(3) 0.223(5) Uani 1 1 d . . .
F10 F -0.1404(7) 0.61339(17) 0.4058(4) 0.203(5) Uani 1 1 d . . .
F11 F -0.0486(4) 0.57521(10) 0.37892(19) 0.1101(18) Uani 1 1 d . . .
F12 F -0.0440(5) 0.62800(11) 0.47691(19) 0.121(2) Uani 1 1 d . . .

loop_
_atom_site_aniso_label
_atom_site_aniso_U_11
_atom_site_aniso_U_22
_atom_site_aniso_U_33
_atom_site_aniso_U_23
_atom_site_aniso_U_13
_atom_site_aniso_U_12
Cu1 0.0486(4) 0.0399(4) 0.0415(4) -0.0001(2) -0.0009(3) 0.0043(3)
Cu2 0.0520(5) 0.0351(4) 0.0663(5) -0.0033(3) -0.0057(3) 0.0012(3)
S1 0.0438(8) 0.0501(8) 0.0895(12) -0.0050(8) 0.0172(8) -0.0046(6)
S2 0.0827(11) 0.0392(7) 0.0462(8) 0.0072(6) -0.0070(7) -0.0043(7)
N1 0.046(2) 0.038(2) 0.042(2) 0.0059(17) -0.0088(19) 0.0030(18)
N2 0.038(2) 0.040(2) 0.043(2) 0.0061(17) -0.0016(18) 0.0058(17)
N3 0.051(3) 0.0320(19) 0.036(2) -0.0014(16) 0.0107(19) -0.0033(18)
N4 0.065(3) 0.046(2) 0.037(2) 0.0051(19) -0.003(2) 0.008(2)
C1 0.041(3) 0.034(2) 0.040(3) -0.001(2) -0.001(2) 0.002(2)
C2 0.041(3) 0.036(2) 0.044(3) 0.001(2) -0.005(2) 0.004(2)
C3 0.053(3) 0.038(3) 0.044(3) -0.004(2) -0.008(2) 0.006(2)
C4 0.045(3) 0.034(2) 0.042(3) -0.000(2) -0.008(2) 0.009(2)
C5 0.043(3) 0.039(3) 0.059(3) -0.002(2) 0.005(2) 0.007(2)
C6 0.051(3) 0.044(3) 0.065(4) -0.003(3) 0.007(3) 0.007(2)
C7 0.062(4) 0.049(3) 0.065(4) -0.007(3) 0.014(3) 0.003(3)
C8 0.081(5) 0.061(4) 0.075(4) -0.015(3) 0.015(4) 0.026(3)
C9 0.093(5) 0.050(3) 0.071(4) -0.000(3) 0.019(4) 0.029(3)
C10 0.126(7) 0.053(4) 0.078(5) -0.010(3) 0.002(5) 0.040(4)
C11 0.126(7) 0.042(3) 0.072(4) 0.004(3) -0.004(4) 0.034(4)
C12 0.096(5) 0.042(3) 0.053(3) 0.002(3) -0.004(3) 0.020(3)
C13 0.066(4) 0.036(3) 0.051(3) -0.001(2) -0.005(3) 0.016(2)
C14 0.056(3) 0.045(3) 0.061(4) -0.002(3) 0.004(3) 0.012(3)
C15 0.039(3) 0.040(2) 0.039(3) -0.006(2) 0.009(2) -0.007(2)
C16 0.077(4) 0.042(3) 0.067(4) 0.002(3) 0.033(3) -0.009(3)
C17 0.073(4) 0.045(3) 0.044(3) -0.004(2) 0.017(3) -0.008(3)
C18 0.055(3) 0.032(2) 0.043(3) 0.005(2) -0.007(2) 0.005(2)
C19 0.068(4) 0.049(3) 0.057(3) 0.018(3) -0.005(3) -0.003(3)
C20 0.067(4) 0.050(3) 0.048(3) 0.018(2) -0.007(3) 0.006(3)
C21 0.074(5) 0.073(4) 0.076(4) -0.020(4) 0.023(4) 0.006(3)
C22 0.084(5) 0.154(8) 0.079(5) 0.006(5) 0.026(5) 0.014(5)
C23 0.083(5) 0.157(8) 0.076(5) 0.005(6) 0.011(5) 0.007(6)
C24 0.077(5) 0.159(8) 0.081(5) 0.002(5) 0.022(4) 0.015(5)
C26 0.242(16) 0.047(5) 0.128(11) 0.027(6) 0.072(10) 0.022(7)
C27 0.49(3) 0.076(6) 0.097(8) -0.007(6) -0.113(13) 0.131(13)
C28 0.31(2) 0.062(6) 0.098(9) 0.003(6) 0.016(10) 0.090(9)
C22A 0.081(6) 0.155(8) 0.080(6) 0.004(6) 0.024(5) 0.014(6)
C23A 0.083(6) 0.155(8) 0.076(6) 0.006(6) 0.020(5) 0.011(6)
C24A 0.083(6) 0.157(8) 0.080(6) 0.002(6) 0.019(5) 0.012(6)
C26A 0.242(17) 0.046(8) 0.127(12) 0.027(7) 0.072(12) 0.022(9)
C27A 0.49(3) 0.076(8) 0.097(9) -0.005(7) -0.113(14) 0.131(14)
C28A 0.31(2) 0.063(8) 0.098(10) 0.002(8) 0.017(12) 0.089(11)
C25 0.226(12) 0.048(4) 0.066(5) 0.013(3) 0.014(6) 0.062(6)
S3 0.0550(16) 0.0676(17) 0.0799(18) -0.0128(14) -0.0145(15) -0.0086(14)
S4 0.0542(16) 0.0666(16) 0.0744(19) -0.0037(14) 0.0147(14) 0.0137(13)
N5 0.056(3) 0.033(2) 0.045(2) -0.002(2) 0.003(2) -0.002(2)
N6 0.055(3) 0.031(2) 0.042(2) -0.002(2) 0.007(2) -0.000(2)
N7 0.049(3) 0.049(3) 0.050(2) -0.003(3) -0.004(2) -0.003(2)
N8 0.052(3) 0.040(3) 0.055(3) 0.003(3) 0.004(3) -0.000(2)
C29 0.057(3) 0.035(2) 0.046(2) -0.003(2) 0.003(2) -0.001(2)
C30 0.050(3) 0.047(3) 0.051(3) -0.006(2) -0.004(3) -0.002(3)
C31 0.054(3) 0.067(3) 0.069(3) -0.007(3) -0.009(3) -0.002(3)
C32 0.052(3) 0.060(3) 0.063(3) -0.003(3) -0.007(3) 0.001(3)
C33 0.057(3) 0.034(2) 0.043(2) 0.001(2) 0.007(2) -0.001(2)
C34 0.055(3) 0.037(3) 0.048(3) 0.002(2) 0.009(3) -0.001(3)
C35 0.054(3) 0.058(3) 0.073(3) -0.003(3) 0.005(3) 0.008(3)
C36 0.053(2) 0.048(3) 0.065(3) 0.001(3) 0.004(3) 0.003(2)
C37 0.073(3) 0.032(2) 0.046(2) -0.002(2) 0.001(2) 0.002(2)
C38 0.069(3) 0.033(2) 0.043(2) -0.001(2) 0.005(2) 0.001(2)
C39 0.089(3) 0.035(2) 0.048(2) -0.001(2) 0.007(2) 0.007(2)
C40 0.103(3) 0.039(3) 0.054(3) 0.000(2) 0.011(3) 0.013(3)
C41 0.120(3) 0.044(3) 0.064(3) -0.001(2) 0.010(3) 0.022(3)
C42 0.119(4) 0.040(3) 0.060(3) -0.004(3) 0.001(3) 0.019(3)
C43 0.115(3) 0.043(2) 0.058(3) -0.009(2) -0.002(3) 0.014(3)
C44 0.122(4) 0.050(3) 0.060(3) -0.013(3) -0.009(3) 0.010(3)
C45 0.122(4) 0.053(3) 0.061(3) -0.014(3) -0.013(3) 0.009(3)
C46 0.105(4) 0.039(3) 0.054(3) -0.009(3) -0.008(3) 0.006(3)
C47 0.093(3) 0.036(2) 0.050(2) -0.006(2) -0.003(3) 0.006(3)
C48 0.098(3) 0.037(2) 0.049(2) -0.004(2) 0.002(3) 0.009(3)
C49 0.139(4) 0.058(3) 0.085(4) -0.000(3) 0.008(4) 0.030(3)
C50 0.138(5) 0.058(4) 0.091(4) -0.002(4) 0.013(4) 0.036(4)
C51 0.149(6) 0.065(5) 0.100(5) 0.004(5) -0.000(5) 0.024(5)
C52 0.145(5) 0.073(4) 0.094(5) -0.005(4) 0.012(5) 0.034(4)
C53 0.131(4) 0.064(3) 0.070(3) -0.018(3) -0.017(3) 0.011(3)
C54 0.135(5) 0.068(4) 0.069(4) -0.011(4) -0.018(4) 0.011(4)
C55 0.134(5) 0.066(4) 0.074(4) -0.019(4) -0.019(4) 0.012(4)
C56 0.137(6) 0.080(5) 0.080(5) -0.014(5) -0.019(5) 0.005(5)
S3A 0.059(2) 0.084(2) 0.079(2) -0.038(2) 0.0093(19) -0.022(2)
S4A 0.060(2) 0.062(2) 0.083(3) -0.017(2) 0.011(2) 0.0101(19)
N5A 0.056(3) 0.033(2) 0.046(2) -0.003(2) 0.005(2) -0.001(2)
N6A 0.055(3) 0.034(2) 0.046(3) -0.001(2) 0.009(2) -0.001(2)
N7A 0.049(3) 0.050(3) 0.052(3) -0.005(3) -0.003(3) -0.003(3)
N8A 0.053(3) 0.043(3) 0.062(4) 0.001(3) 0.007(3) 0.002(3)
C29A 0.059(3) 0.035(2) 0.046(2) -0.004(2) 0.004(2) 0.000(2)
C30A 0.052(3) 0.043(3) 0.048(3) -0.005(3) 0.000(3) -0.002(3)
C31A 0.056(3) 0.070(3) 0.072(3) -0.016(3) -0.005(3) -0.009(3)
C32A 0.052(3) 0.059(3) 0.059(3) -0.010(3) -0.005(3) -0.003(3)
C33A 0.059(3) 0.035(2) 0.047(3) -0.000(2) 0.010(2) -0.000(2)
C34A 0.054(3) 0.039(3) 0.055(3) 0.001(3) 0.008(3) 0.001(3)
C35A 0.055(3) 0.054(3) 0.075(3) -0.005(3) 0.008(3) 0.007(3)
C36A 0.052(3) 0.049(3) 0.067(4) -0.002(3) 0.008(3) 0.005(3)
C37A 0.072(3) 0.033(2) 0.048(3) -0.006(2) 0.007(3) 0.002(3)
C38A 0.073(3) 0.034(2) 0.048(2) -0.001(2) 0.009(2) 0.003(2)
C39A 0.093(3) 0.037(2) 0.051(3) -0.001(2) 0.009(3) 0.009(3)
C40A 0.105(4) 0.041(3) 0.056(3) -0.001(3) 0.014(3) 0.013(3)
C41A 0.122(4) 0.048(3) 0.069(3) -0.001(3) 0.013(3) 0.024(3)
C42A 0.122(4) 0.047(3) 0.065(3) -0.004(3) 0.011(3) 0.026(3)
C43A 0.117(3) 0.044(3) 0.059(3) -0.007(3) 0.005(3) 0.019(3)
C44A 0.121(4) 0.050(3) 0.060(3) -0.011(3) 0.002(3) 0.016(3)
C45A 0.121(4) 0.055(3) 0.061(3) -0.012(3) -0.002(3) 0.012(3)
C46A 0.102(3) 0.041(3) 0.054(3) -0.009(3) 0.001(3) 0.008(3)
C47A 0.089(3) 0.036(2) 0.049(2) -0.005(2) 0.005(2) 0.007(2)
C48A 0.099(3) 0.037(2) 0.051(3) -0.004(2) 0.007(3) 0.011(3)
C49A 0.137(4) 0.059(4) 0.088(4) 0.000(3) 0.016(4) 0.031(4)
C50A 0.141(5) 0.064(5) 0.093(5) 0.002(4) 0.017(5) 0.028(5)
C51A 0.142(6) 0.065(5) 0.097(6) 0.003(5) 0.018(6) 0.029(5)
C52A 0.142(5) 0.068(4) 0.092(5) -0.003(4) 0.015(5) 0.032(5)
C53A 0.134(4) 0.069(4) 0.069(4) -0.015(3) -0.007(4) 0.013(4)
C54A 0.140(5) 0.074(4) 0.071(4) -0.010(4) -0.012(5) 0.013(5)
C55A 0.137(6) 0.075(5) 0.070(5) -0.018(5) -0.005(6) 0.014(6)
C56A 0.133(4) 0.069(3) 0.071(3) -0.017(3) -0.014(4) 0.012(3)
P1 0.104(2) 0.141(3) 0.155(3) 0.047(2) -0.003(2) -0.027(2)
F1 0.082(4) 0.159(6) 0.293(11) 0.010(6) 0.030(5) -0.005(4)
F2 0.201(9) 0.287(12) 0.228(10) 0.127(10) 0.084(8) 0.081(8)
F3 0.085(3) 0.121(4) 0.169(6) 0.015(4) 0.046(4) 0.018(3)
F4 0.165(6) 0.129(5) 0.089(4) -0.021(3) -0.029(4) 0.029(4)
F5 0.128(5) 0.102(4) 0.310(11) 0.013(6) 0.077(6) -0.024(4)
F6 0.100(6) 0.171(8) 1.11(5) 0.311(18) -0.101(13) -0.051(6)
P2 0.175(3) 0.0552(10) 0.0439(9) -0.0048(8) -0.0053(12) 0.0145(12)
F7 0.297(9) 0.060(3) 0.119(4) 0.014(3) 0.092(5) 0.033(4)
F8 0.182(8) 0.257(10) 0.187(8) -0.124(8) -0.070(6) 0.062(7)
F9 0.445(16) 0.106(5) 0.138(6) -0.040(4) 0.138(8) -0.078(7)
F10 0.271(10) 0.129(5) 0.183(7) -0.073(5) -0.128(7) 0.108(6)
F11 0.195(6) 0.066(3) 0.066(3) -0.015(2) -0.003(3) 0.019(3)
F12 0.218(6) 0.083(3) 0.059(3) -0.024(2) -0.004(3) 0.006(3)

loop_
_atom_type_symbol
_atom_type_description
_atom_type_number_in_cell
_atom_type_scat_dispersion_real
_atom_type_scat_dispersion_imag
_atom_type_scat_source
C C 480 0.0033 0.0016
; International Tables for Crystallography (1992). 
Vol. C, Tables 4.2.6.8 and 6.1.1.4
;
H H 462 0.0000 0.0000
; International Tables for Crystallography (1992). 
Vol. C, Tables 4.2.6.8 and 6.1.1.4
;
Cl Cl 24 0.1484 0.1585
; International Tables for Crystallography (1992). 
Vol. C, Tables 4.2.6.8 and 6.1.1.4
;
Cu Cu 16 0.3201 1.2651
; International Tables for Crystallography (1992). 
Vol. C, Tables 4.2.6.8 and 6.1.1.4
;
F F 96 0.0171 0.0103
; International Tables for Crystallography (1992). 
Vol. C, Tables 4.2.6.8 and 6.1.1.4
;
N N 64 0.0061 0.0033
; International Tables for Crystallography (1992). 
Vol. C, Tables 4.2.6.8 and 6.1.1.4
;
O O 8 0.0106 0.0060
; International Tables for Crystallography (1992). 
Vol. C, Tables 4.2.6.8 and 6.1.1.4
;
P P 16 0.1023 0.0942
; International Tables for Crystallography (1992). 
Vol. C, Tables 4.2.6.8 and 6.1.1.4
;
S S 32 0.1246 0.1234
; International Tables for Crystallography (1992). 
Vol. C, Tables 4.2.6.8 and 6.1.1.4
;

loop_
_geom_angle_atom_site_label_1
_geom_angle_atom_site_label_2
_geom_angle_atom_site_label_3
_geom_angle
_geom_angle_site_symmetry_1
_geom_angle_site_symmetry_3
N7 Cu1 N3 123.2(3) . 2
N7 Cu1 N4 118.8(3) . .
N3 Cu1 N4 106.75(18) 2 .
N3 Cu1 N7A 110.6(3) 2 .
N4 Cu1 N7A 128.6(3) . .
N7 Cu1 N1 101.6(3) . .
N3 Cu1 N1 120.31(16) 2 .
N4 Cu1 N1 78.06(16) . .
N7A Cu1 N1 110.2(5) . .
N5 Cu2 N2 118.3(4) . .
N2 Cu2 N8A 123.2(4) . 2
N2 Cu2 N6A 118.1(5) . 2
N8A Cu2 N6A 83.5(3) 2 2
N5 Cu2 N8 112.1(4) . 2
N2 Cu2 N8 125.2(3) . 2
N2 Cu2 N5A 120.4(5) . .
N8A Cu2 N5A 107.3(6) 2 .
N6A Cu2 N5A 95.4(7) 2 .
N5 Cu2 N6 102.7(4) . 2
N2 Cu2 N6 112.8(3) . 2
N8 Cu2 N6 73.9(3) 2 2
C16 S1 C15 89.0(3) . .
C18 S2 C19 90.5(3) . .
N2 N1 C4 120.4(4) . .
N2 N1 Cu1 123.1(3) . .
C4 N1 Cu1 116.2(3) . .
C1 N2 N1 119.1(4) . .
C1 N2 Cu2 122.6(3) . .
N1 N2 Cu2 118.3(3) . .
C15 N3 C17 111.7(5) . .
C15 N3 Cu1 124.5(3) . 2
C17 N3 Cu1 123.6(4) . 2
C18 N4 C20 110.2(5) . .
C18 N4 Cu1 114.7(3) . .
C20 N4 Cu1 130.4(4) . .
N2 C1 C2 121.9(4) . .
N2 C1 C15 118.2(4) . .
C2 C1 C15 120.0(4) . .
C1 C2 C3 119.2(5) . .
C1 C2 C5 130.9(5) . .
C3 C2 C5 109.8(4) . .
C4 C3 C2 116.1(4) . .
C4 C3 C13 136.3(5) . .
C2 C3 C13 107.5(5) . .
N1 C4 C3 122.3(5) . .
N1 C4 C18 109.9(4) . .
C3 C4 C18 127.7(4) . .
C6 C5 C14 120.2(5) . .
C6 C5 C2 135.5(5) . .
C14 C5 C2 104.2(5) . .
C5 C6 C7 120.3(5) . .
C5 C6 H6 119.9 . .
C7 C6 H6 119.9 . .
C8 C7 C6 117.7(6) . .
C8 C7 C21 122.0(5) . .
C6 C7 C21 120.2(5) . .
C7 C8 C9 123.0(6) . .
C7 C8 H8 118.5 . .
C9 C8 H8 118.5 . .
C14 C9 C8 116.9(6) . .
C14 C9 C10 115.4(6) . .
C8 C9 C10 127.7(6) . .
C11 C10 C9 121.3(6) . .
C11 C10 H10 119.3 . .
C9 C10 H10 119.3 . .
C12 C11 C10 119.6(6) . .
C12 C11 C25 119.7(7) . .
C10 C11 C25 120.7(6) . .
C11 C12 C13 121.9(6) . .
C11 C12 H12 119.1 . .
C13 C12 H12 119.1 . .
C12 C13 C14 116.6(5) . .
C12 C13 C3 138.1(6) . .
C14 C13 C3 105.3(5) . .
C9 C14 C5 121.8(6) . .
C9 C14 C13 125.2(5) . .
C5 C14 C13 112.9(5) . .
N3 C15 C1 122.7(4) . .
N3 C15 S1 114.5(4) . .
C1 C15 S1 122.1(4) . .
C17 C16 S1 112.0(4) . .
C17 C16 H16 124.0 . .
S1 C16 H16 124.0 . .
C16 C17 N3 112.9(5) . .
C16 C17 H17 123.6 . .
N3 C17 H17 123.6 . .
N4 C18 C4 119.0(4) . .
N4 C18 S2 113.8(4) . .
C4 C18 S2 126.7(4) . .
C20 C19 S2 109.7(5) . .
C20 C19 H19 125.2 . .
S2 C19 H19 125.2 . .
C19 C20 N4 115.8(6) . .
C19 C20 H20 122.1 . .
N4 C20 H20 122.1 . .
C7 C21 C23A 112.6(9) . .
C7 C21 C24 108.5(6) . .
C7 C21 C22 114.1(6) . .
C24 C21 C22 109.2(4) . .
C7 C21 C24A 110.8(10) . .
C23A C21 C24A 109.2(4) . .
C7 C21 C22A 106.1(9) . .
C23A C21 C22A 109.2(4) . .
C24A C21 C22A 108.8(4) . .
C7 C21 C23 107.5(6) . .
C24 C21 C23 108.9(4) . .
C22 C21 C23 108.5(4) . .
C21 C22 H221 109.5 . .
C21 C22 H222 109.5 . .
H221 C22 H222 109.5 . .
C21 C22 H223 109.5 . .
H221 C22 H223 109.5 . .
H222 C22 H223 109.5 . .
C21 C23 H231 109.5 . .
C21 C23 H232 109.5 . .
H231 C23 H232 109.5 . .
C21 C23 H233 109.5 . .
H231 C23 H233 109.5 . .
H232 C23 H233 109.5 . .
C21 C24 H241 109.5 . .
C21 C24 H242 109.5 . .
H241 C24 H242 109.5 . .
C21 C24 H243 109.5 . .
H241 C24 H243 109.5 . .
H242 C24 H243 109.5 . .
C25 C26 H261 109.5 . .
C25 C26 H262 109.5 . .
H261 C26 H262 109.5 . .
C25 C26 H263 109.5 . .
H261 C26 H263 109.5 . .
H262 C26 H263 109.5 . .
C25 C27 H271 109.5 . .
C25 C27 H272 109.5 . .
H271 C27 H272 109.5 . .
C25 C27 H273 109.5 . .
H271 C27 H273 109.5 . .
H272 C27 H273 109.5 . .
C25 C28 H281 109.5 . .
C25 C28 H282 109.5 . .
H281 C28 H282 109.5 . .
C25 C28 H283 109.5 . .
H281 C28 H283 109.5 . .
H282 C28 H283 109.5 . .
C21 C22A H224 109.5 . .
C21 C22A H225 109.5 . .
H224 C22A H225 109.5 . .
C21 C22A H226 109.5 . .
H224 C22A H226 109.5 . .
H225 C22A H226 109.5 . .
C21 C23A H234 109.5 . .
C21 C23A H235 109.5 . .
H234 C23A H235 109.5 . .
C21 C23A H236 109.5 . .
H234 C23A H236 109.5 . .
H235 C23A H236 109.5 . .
C21 C24A H244 109.5 . .
C21 C24A H245 109.5 . .
H244 C24A H245 109.5 . .
C21 C24A H246 109.5 . .
H244 C24A H246 109.5 . .
H245 C24A H246 109.5 . .
C25 C26A H264 109.5 . .
C25 C26A H265 109.5 . .
H264 C26A H265 109.5 . .
C25 C26A H266 109.5 . .
H264 C26A H266 109.5 . .
H265 C26A H266 109.5 . .
C25 C27A H274 109.5 . .
C25 C27A H275 109.5 . .
H274 C27A H275 109.5 . .
C25 C27A H276 109.5 . .
H274 C27A H276 109.5 . .
H275 C27A H276 109.5 . .
C25 C28A H284 109.5 . .
C25 C28A H285 109.5 . .
H284 C28A H285 109.5 . .
C25 C28A H286 109.5 . .
H284 C28A H286 109.5 . .
H285 C28A H286 109.5 . .
C11 C25 C27 107.7(6) . .
C11 C25 C28 112.8(6) . .
C27 C25 C28 109.4(3) . .
C11 C25 C26A 114(3) . .
C11 C25 C26 108.5(6) . .
C27 C25 C26 109.3(4) . .
C28 C25 C26 109.0(3) . .
C11 C25 C27A 108(3) . .
C26A C25 C27A 109.0(4) . .
C11 C25 C28A 108(3) . .
C26A C25 C28A 109.0(4) . .
C27A C25 C28A 109.0(4) . .
C31 S3 C30 87.6(4) . .
C35 S4 C34 89.9(6) . .
N6 N5 C29 121.1(6) . .
N6 N5 Cu2 110.7(4) . .
C29 N5 Cu2 124.9(7) . .
N5 N6 C33 122.8(6) . .
N5 N6 Cu2 118.0(4) . 2
C33 N6 Cu2 119.2(6) . 2
C30 N7 C32 111.8(7) . .
C30 N7 Cu1 124.8(6) . .
C32 N7 Cu1 122.5(6) . .
C34 N8 C36 112.0(8) . .
C34 N8 Cu2 116.1(6) . 2
C36 N8 Cu2 130.7(7) . 2
N5 C29 C37 116.9(8) . .
N5 C29 C30 113.0(7) . .
C37 C29 C30 129.9(7) . .
N7 C30 C29 121.6(7) . .
N7 C30 S3 115.8(7) . .
C29 C30 S3 122.6(6) . .
C32 C31 S3 111.1(8) . .
C32 C31 H31 124.4 . .
S3 C31 H31 124.4 . .
C31 C32 N7 113.5(9) . .
C31 C32 H32 123.2 . .
N7 C32 H32 123.2 . .
N6 C33 C38 119.9(9) . .
N6 C33 C34 108.9(7) . .
C38 C33 C34 130.7(8) . .
N8 C34 C33 121.1(7) . .
N8 C34 S4 112.8(8) . .
C33 C34 S4 125.7(8) . .
C36 C35 S4 112.7(8) . .
C36 C35 H35 123.6 . .
S4 C35 H35 123.6 . .
N8 C36 C35 112.6(10) . .
N8 C36 H36 123.7 . .
C35 C36 H36 123.7 . .
C29 C37 C38 120.7(7) . .
C29 C37 C47 131.4(9) . .
C38 C37 C47 107.8(8) . .
C33 C38 C37 116.8(7) . .
C33 C38 C39 135.4(10) . .
C37 C38 C39 107.8(8) . .
C48 C39 C40 118.9(8) . .
C48 C39 C38 104.6(8) . .
C40 C39 C38 136.4(9) . .
C39 C40 C41 119.2(10) . .
C39 C40 H40 120.4 . .
C41 C40 H40 120.4 . .
C42 C41 C40 119.5(9) . .
C42 C41 C49 120.9(7) . .
C40 C41 C49 119.3(8) . .
C41 C42 C43 124.8(8) . .
C41 C42 H42 117.6 . .
C43 C42 H42 117.6 . .
C44 C43 C42 131.0(8) . .
C44 C43 C48 116.2(8) . .
C42 C43 C48 112.7(9) . .
C45 C44 C43 125.1(8) . .
C45 C44 H44 117.4 . .
C43 C44 H44 117.4 . .
C44 C45 C46 118.2(9) . .
C44 C45 C53 124.3(8) . .
C46 C45 C53 117.3(9) . .
C47 C46 C45 118.7(9) . .
C47 C46 H46 120.6 . .
C45 C46 H46 120.6 . .
C48 C47 C46 121.3(7) . .
C48 C47 C37 104.3(8) . .
C46 C47 C37 134.4(9) . .
C39 C48 C47 114.9(7) . .
C39 C48 C43 124.9(8) . .
C47 C48 C43 120.1(9) . .
C50 C49 C41 114.6(7) . .
C50 C49 C52 108.9(4) . .
C41 C49 C52 107.8(7) . .
C50 C49 C51 108.8(4) . .
C41 C49 C51 108.1(6) . .
C52 C49 C51 108.4(4) . .
C49 C50 H501 109.5 . .
C49 C50 H502 109.5 . .
H501 C50 H502 109.5 . .
C49 C50 H503 109.5 . .
H501 C50 H503 109.5 . .
H502 C50 H503 109.5 . .
C49 C51 H511 109.5 . .
C49 C51 H512 109.5 . .
H511 C51 H512 109.5 . .
C49 C51 H513 109.5 . .
H511 C51 H513 109.5 . .
H512 C51 H513 109.5 . .
C49 C52 H521 109.5 . .
C49 C52 H522 109.5 . .
H521 C52 H522 109.5 . .
C49 C52 H523 109.5 . .
H521 C52 H523 109.5 . .
H522 C52 H523 109.5 . .
C45 C53 C54 110.4(7) . .
C45 C53 C55 111.5(7) . .
C54 C53 C55 109.1(4) . .
C45 C53 C56 107.8(8) . .
C54 C53 C56 109.1(4) . .
C55 C53 C56 109.0(4) . .
C53 C54 H541 109.5 . .
C53 C54 H542 109.5 . .
H541 C54 H542 109.5 . .
C53 C54 H543 109.5 . .
H541 C54 H543 109.5 . .
H542 C54 H543 109.5 . .
C53 C55 H551 109.5 . .
C53 C55 H552 109.5 . .
H551 C55 H552 109.5 . .
C53 C55 H553 109.5 . .
H551 C55 H553 109.5 . .
H552 C55 H553 109.5 . .
C53 C56 H561 109.5 . .
C53 C56 H562 109.5 . .
H561 C56 H562 109.5 . .
C53 C56 H563 109.5 . .
H561 C56 H563 109.5 . .
H562 C56 H563 109.5 . .
C31A S3A C30A 87.9(5) . .
C35A S4A C34A 89.8(6) . .
N6A N5A C29A 121.5(7) . .
N6A N5A Cu2 107.7(5) . .
C29A N5A Cu2 130.0(7) . .
N5A N6A C33A 122.3(7) . .
N5A N6A Cu2 121.4(5) . 2
C33A N6A Cu2 115.3(6) . 2
C30A N7A C32A 111.8(7) . .
C30A N7A Cu1 127.3(7) . .
C32A N7A Cu1 120.8(7) . .
C34A N8A C36A 112.1(8) . .
C34A N8A Cu2 109.8(6) . 2
C36A N8A Cu2 135.4(8) . 2
N5A C29A C37A 117.0(8) . .
N5A C29A C30A 112.6(7) . .
C37A C29A C30A 130.3(7) . .
N7A C30A C29A 121.8(7) . .
N7A C30A S3A 115.7(7) . .
C29A C30A S3A 122.5(6) . .
C32A C31A S3A 110.9(8) . .
C32A C31A H31A 124.5 . .
S3A C31A H31A 124.5 . .
C31A C32A N7A 113.6(10) . .
C31A C32A H32A 123.2 . .
N7A C32A H32A 123.2 . .
N6A C33A C38A 119.8(9) . .
N6A C33A C34A 109.3(7) . .
C38A C33A C34A 130.8(8) . .
N8A C34A C33A 121.2(7) . .
N8A C34A S4A 112.8(8) . .
C33A C34A S4A 125.5(8) . .
C36A C35A S4A 112.9(8) . .
C36A C35A H35A 123.6 . .
S4A C35A H35A 123.6 . .
N8A C36A C35A 112.4(10) . .
N8A C36A H36A 123.8 . .
C35A C36A H36A 123.8 . .
C29A C37A C38A 120.0(7) . .
C29A C37A C47A 132.1(9) . .
C38A C37A C47A 107.8(8) . .
C33A C38A C37A 117.1(7) . .
C33A C38A C39A 134.7(10) . .
C37A C38A C39A 107.9(8) . .
C48A C39A C40A 118.9(8) . .
C48A C39A C38A 104.7(8) . .
C40A C39A C38A 135.7(9) . .
C39A C40A C41A 119.2(10) . .
C39A C40A H40A 120.4 . .
C41A C40A H40A 120.4 . .
C42A C41A C40A 119.3(9) . .
C42A C41A C49A 122.0(8) . .
C40A C41A C49A 118.5(8) . .
C41A C42A C43A 124.7(9) . .
C41A C42A H42A 117.7 . .
C43A C42A H42A 117.7 . .
C44A C43A C42A 130.8(9) . .
C44A C43A C48A 116.2(9) . .
C42A C43A C48A 112.8(9) . .
C45A C44A C43A 124.9(9) . .
C45A C44A H44A 117.6 . .
C43A C44A H44A 117.6 . .
C44A C45A C46A 118.2(9) . .
C44A C45A C53A 123.4(8) . .
C46A C45A C53A 117.9(9) . .
C47A C46A C45A 118.8(9) . .
C47A C46A H46A 120.6 . .
C45A C46A H46A 120.6 . .
C48A C47A C46A 120.8(7) . .
C48A C47A C37A 104.5(8) . .
C46A C47A C37A 134.6(9) . .
C39A C48A C47A 114.9(7) . .
C39A C48A C43A 124.6(9) . .
C47A C48A C43A 120.5(9) . .
C41A C49A C52A 108.2(7) . .
C41A C49A C50A 114.2(8) . .
C52A C49A C50A 108.9(4) . .
C41A C49A C51A 108.2(7) . .
C52A C49A C51A 108.6(4) . .
C50A C49A C51A 108.5(4) . .
C49A C50A H504 109.5 . .
C49A C50A H505 109.5 . .
H504 C50A H505 109.5 . .
C49A C50A H506 109.5 . .
H504 C50A H506 109.5 . .
H505 C50A H506 109.5 . .
C49A C51A H514 109.5 . .
C49A C51A H515 109.5 . .
H514 C51A H515 109.5 . .
C49A C51A H516 109.5 . .
H514 C51A H516 109.5 . .
H515 C51A H516 109.5 . .
C49A C52A H524 109.5 . .
C49A C52A H525 109.5 . .
H524 C52A H525 109.5 . .
C49A C52A H526 109.5 . .
H524 C52A H526 109.5 . .
H525 C52A H526 109.5 . .
C45A C53A C56A 107.7(8) . .
C45A C53A C54A 110.5(7) . .
C56A C53A C54A 109.2(4) . .
C45A C53A C55A 111.3(7) . .
C56A C53A C55A 109.1(4) . .
C54A C53A C55A 109.0(4) . .
C53A C54A H544 109.5 . .
C53A C54A H545 109.5 . .
H544 C54A H545 109.5 . .
C53A C54A H546 109.5 . .
H544 C54A H546 109.5 . .
H545 C54A H546 109.5 . .
C53A C55A H554 109.5 . .
C53A C55A H555 109.5 . .
H554 C55A H555 109.5 . .
C53A C55A H556 109.5 . .
H554 C55A H556 109.5 . .
H555 C55A H556 109.5 . .
C53A C56A H564 109.5 . .
C53A C56A H565 109.5 . .
H564 C56A H565 109.5 . .
C53A C56A H566 109.5 . .
H564 C56A H566 109.5 . .
H565 C56A H566 109.5 . .
F4 P1 F6 94.9(11) . .
F4 P1 F2 150.0(7) . .
F6 P1 F2 110.9(13) . .
F4 P1 F3 70.9(4) . .
F6 P1 F3 91.4(5) . .
F2 P1 F3 92.8(5) . .
F4 P1 F1 102.4(6) . .
F6 P1 F1 90.1(5) . .
F2 P1 F1 92.8(5) . .
F3 P1 F1 173.2(6) . .
F4 P1 F5 64.7(5) . .
F6 P1 F5 159.6(11) . .
F2 P1 F5 89.1(6) . .
F3 P1 F5 83.3(4) . .
F1 P1 F5 93.0(5) . .
F10 P2 F9 90.7(6) . .
F10 P2 F7 92.6(6) . .
F9 P2 F7 176.4(6) . .
F10 P2 F8 179.1(7) . .
F9 P2 F8 90.1(7) . .
F7 P2 F8 86.6(6) . .
F10 P2 F11 92.9(3) . .
F9 P2 F11 89.0(3) . .
F7 P2 F11 89.5(3) . .
F8 P2 F11 87.6(3) . .
F10 P2 F12 88.8(3) . .
F9 P2 F12 90.1(3) . .
F7 P2 F12 91.4(3) . .
F8 P2 F12 90.8(4) . .
F11 P2 F12 178.1(4) . .

loop_
_geom_bond_atom_site_label_1
_geom_bond_atom_site_label_2
_geom_bond_distance
_geom_bond_site_symmetry_2
Cu1 N7 2.008(6) .
Cu1 N3 2.014(4) 2
Cu1 N4 2.045(4) .
Cu1 N7A 2.062(7) .
Cu1 N1 2.124(4) .
Cu2 N5 1.921(7) .
Cu2 N2 1.951(4) .
Cu2 N8A 1.954(7) 2
Cu2 N6A 1.956(7) 2
Cu2 N8 2.126(7) 2
Cu2 N5A 2.146(8) .
Cu2 N6 2.197(6) 2
S1 C16 1.692(7) .
S1 C15 1.718(5) .
S2 C18 1.707(5) .
S2 C19 1.711(7) .
N1 N2 1.351(6) .
N1 C4 1.364(6) .
N2 C1 1.335(6) .
N3 C15 1.301(6) .
N3 C17 1.380(7) .
N4 C18 1.333(7) .
N4 C20 1.378(7) .
C1 C2 1.397(7) .
C1 C15 1.476(7) .
C2 C3 1.403(7) .
C2 C5 1.477(7) .
C3 C4 1.384(7) .
C3 C13 1.472(7) .
C4 C18 1.488(7) .
C5 C6 1.357(8) .
C5 C14 1.401(8) .
C6 C7 1.422(8) .
C6 H6 0.9500 .
C7 C8 1.394(9) .
C7 C21 1.524(9) .
C8 C9 1.394(9) .
C8 H8 0.9500 .
C9 C14 1.385(8) .
C9 C10 1.434(10) .
C10 C11 1.407(11) .
C10 H10 0.9500 .
C11 C12 1.389(8) .
C11 C25 1.527(9) .
C12 C13 1.390(7) .
C12 H12 0.9500 .
C13 C14 1.417(8) .
C16 C17 1.362(9) .
C16 H16 0.9500 .
C17 H17 0.9500 .
C19 C20 1.353(8) .
C19 H19 0.9500 .
C20 H20 0.9500 .
C21 C23A 1.531(5) .
C21 C24 1.533(5) .
C21 C22 1.535(5) .
C21 C24A 1.536(5) .
C21 C22A 1.536(5) .
C21 C23 1.538(5) .
C22 H221 0.9800 .
C22 H222 0.9800 .
C22 H223 0.9800 .
C23 H231 0.9800 .
C23 H232 0.9800 .
C23 H233 0.9800 .
C24 H241 0.9800 .
C24 H242 0.9800 .
C24 H243 0.9800 .
C26 C25 1.534(5) .
C26 H261 0.9800 .
C26 H262 0.9800 .
C26 H263 0.9800 .
C27 C25 1.531(5) .
C27 H271 0.9800 .
C27 H272 0.9800 .
C27 H273 0.9800 .
C28 C25 1.534(5) .
C28 H281 0.9800 .
C28 H282 0.9800 .
C28 H283 0.9800 .
C22A H224 0.9800 .
C22A H225 0.9800 .
C22A H226 0.9800 .
C23A H234 0.9800 .
C23A H235 0.9800 .
C23A H236 0.9800 .
C24A H244 0.9800 .
C24A H245 0.9800 .
C24A H246 0.9800 .
C26A C25 1.534(5) .
C26A H264 0.9800 .
C26A H265 0.9800 .
C26A H266 0.9800 .
C27A C25 1.534(5) .
C27A H274 0.9800 .
C27A H275 0.9800 .
C27A H276 0.9800 .
C28A C25 1.535(5) .
C28A H284 0.9800 .
C28A H285 0.9800 .
C28A H286 0.9800 .
S3 C31 1.698(11) .
S3 C30 1.729(8) .
S4 C35 1.657(12) .
S4 C34 1.729(8) .
N5 N6 1.335(8) .
N5 C29 1.367(8) .
N6 C33 1.355(8) .
N7 C30 1.227(10) .
N7 C32 1.382(10) .
N8 C34 1.326(12) .
N8 C36 1.367(10) .
C29 C37 1.418(12) .
C29 C30 1.450(12) .
C31 C32 1.334(12) .
C31 H31 0.9500 .
C32 H32 0.9500 .
C33 C38 1.381(11) .
C33 C34 1.464(13) .
C35 C36 1.376(14) .
C35 H35 0.9500 .
C36 H36 0.9500 .
C37 C38 1.433(14) .
C37 C47 1.476(10) .
C38 C39 1.483(10) .
C39 C48 1.378(14) .
C39 C40 1.387(13) .
C40 C41 1.420(12) .
C40 H40 0.9500 .
C41 C42 1.370(14) .
C41 C49 1.535(12) .
C42 C43 1.401(13) .
C42 H42 0.9500 .
C43 C44 1.398(14) .
C43 C48 1.436(11) .
C44 C45 1.369(14) .
C44 H44 0.9500 .
C45 C46 1.438(12) .
C45 C53 1.500(13) .
C46 C47 1.405(13) .
C46 H46 0.9500 .
C47 C48 1.403(13) .
C49 C50 1.533(5) .
C49 C52 1.537(5) .
C49 C51 1.540(5) .
C50 H501 0.9800 .
C50 H502 0.9800 .
C50 H503 0.9800 .
C51 H511 0.9800 .
C51 H512 0.9800 .
C51 H513 0.9800 .
C52 H521 0.9800 .
C52 H522 0.9800 .
C52 H523 0.9800 .
C53 C54 1.534(5) .
C53 C55 1.534(5) .
C53 C56 1.534(5) .
C54 H541 0.9800 .
C54 H542 0.9800 .
C54 H543 0.9800 .
C55 H551 0.9800 .
C55 H552 0.9800 .
C55 H553 0.9800 .
C56 H561 0.9800 .
C56 H562 0.9800 .
C56 H563 0.9800 .
S3A C31A 1.696(12) .
S3A C30A 1.726(8) .
S4A C35A 1.655(12) .
S4A C34A 1.732(8) .
N5A N6A 1.337(8) .
N5A C29A 1.367(8) .
N6A C33A 1.354(8) .
N7A C30A 1.227(10) .
N7A C32A 1.382(10) .
N8A C34A 1.325(12) .
N8A C36A 1.368(10) .
C29A C37A 1.420(12) .
C29A C30A 1.452(12) .
C31A C32A 1.335(12) .
C31A H31A 0.9500 .
C32A H32A 0.9500 .
C33A C38A 1.381(12) .
C33A C34A 1.465(13) .
C35A C36A 1.377(14) .
C35A H35A 0.9500 .
C36A H36A 0.9500 .
C37A C38A 1.434(14) .
C37A C47A 1.475(10) .
C38A C39A 1.485(10) .
C39A C48A 1.376(14) .
C39A C40A 1.386(13) .
C40A C41A 1.421(12) .
C40A H40A 0.9500 .
C41A C42A 1.368(14) .
C41A C49A 1.533(12) .
C42A C43A 1.404(13) .
C42A H42A 0.9500 .
C43A C44A 1.395(14) .
C43A C48A 1.436(11) .
C44A C45A 1.371(14) .
C44A H44A 0.9500 .
C45A C46A 1.436(12) .
C45A C53A 1.501(13) .
C46A C47A 1.408(13) .
C46A H46A 0.9500 .
C47A C48A 1.404(14) .
C49A C52A 1.533(5) .
C49A C50A 1.537(5) .
C49A C51A 1.539(5) .
C50A H504 0.9800 .
C50A H505 0.9800 .
C50A H506 0.9800 .
C51A H514 0.9800 .
C51A H515 0.9800 .
C51A H516 0.9800 .
C52A H524 0.9800 .
C52A H525 0.9800 .
C52A H526 0.9800 .
C53A C56A 1.533(5) .
C53A C54A 1.533(5) .
C53A C55A 1.535(5) .
C54A H544 0.9800 .
C54A H545 0.9800 .
C54A H546 0.9800 .
C55A H554 0.9800 .
C55A H555 0.9800 .
C55A H556 0.9800 .
C56A H564 0.9800 .
C56A H565 0.9800 .
C56A H566 0.9800 .
P1 F4 1.302(6) .
P1 F6 1.341(9) .
P1 F2 1.486(10) .
P1 F3 1.540(6) .
P1 F1 1.560(8) .
P1 F5 1.672(9) .
P2 F10 1.505(8) .
P2 F9 1.529(7) .
P2 F7 1.566(6) .
P2 F8 1.567(8) .
P2 F11 1.587(4) .
P2 F12 1.596(4) .

loop_
_geom_torsion_atom_site_label_1
_geom_torsion_atom_site_label_2
_geom_torsion_atom_site_label_3
_geom_torsion_atom_site_label_4
_geom_torsion
_geom_torsion_site_symmetry_1
_geom_torsion_site_symmetry_4
N7 Cu1 N1 N2 58.7(4) . .
N3 Cu1 N1 N2 -81.4(4) 2 .
N4 Cu1 N1 N2 176.0(4) . .
N7A Cu1 N1 N2 49.1(5) . .
N7 Cu1 N1 C4 -114.5(4) . .
N3 Cu1 N1 C4 105.4(4) 2 .
N4 Cu1 N1 C4 2.8(4) . .
N7A Cu1 N1 C4 -124.2(4) . .
C4 N1 N2 C1 -8.1(7) . .
Cu1 N1 N2 C1 178.9(3) . .
C4 N1 N2 Cu2 171.7(3) . .
Cu1 N1 N2 Cu2 -1.3(5) . .
N5 Cu2 N2 C1 -164.1(4) . .
N8A Cu2 N2 C1 61.5(6) 2 .
N6A Cu2 N2 C1 -39.8(5) 2 .
N8 Cu2 N2 C1 41.5(5) 2 .
N5A Cu2 N2 C1 -155.8(4) . .
N6 Cu2 N2 C1 -44.4(5) 2 .
N5 Cu2 N2 N1 16.2(4) . .
N8A Cu2 N2 N1 -118.3(5) 2 .
N6A Cu2 N2 N1 140.4(5) 2 .
N8 Cu2 N2 N1 -138.2(4) 2 .
N5A Cu2 N2 N1 24.4(4) . .
N6 Cu2 N2 N1 135.9(4) 2 .
N7 Cu1 N4 C18 103.4(5) . .
N3 Cu1 N4 C18 -111.7(4) 2 .
N7A Cu1 N4 C18 113.1(7) . .
N1 Cu1 N4 C18 6.6(4) . .
N7 Cu1 N4 C20 -103.7(6) . .
N3 Cu1 N4 C20 41.2(5) 2 .
N7A Cu1 N4 C20 -94.0(8) . .
N1 Cu1 N4 C20 159.6(5) . .
N1 N2 C1 C2 10.7(7) . .
Cu2 N2 C1 C2 -169.1(4) . .
N1 N2 C1 C15 -170.5(4) . .
Cu2 N2 C1 C15 9.8(6) . .
N2 C1 C2 C3 -4.1(7) . .
C15 C1 C2 C3 177.1(5) . .
N2 C1 C2 C5 173.4(5) . .
C15 C1 C2 C5 -5.4(8) . .
C1 C2 C3 C4 -4.8(7) . .
C5 C2 C3 C4 177.1(5) . .
C1 C2 C3 C13 175.1(5) . .
C5 C2 C3 C13 -3.0(6) . .
N2 N1 C4 C3 -1.1(7) . .
Cu1 N1 C4 C3 172.3(4) . .
N2 N1 C4 C18 176.2(4) . .
Cu1 N1 C4 C18 -10.4(5) . .
C2 C3 C4 N1 7.4(7) . .
C13 C3 C4 N1 -172.4(6) . .
C2 C3 C4 C18 -169.4(5) . .
C13 C3 C4 C18 10.8(10) . .
C1 C2 C5 C6 5.6(11) . .
C3 C2 C5 C6 -176.7(6) . .
C1 C2 C5 C14 -176.7(5) . .
C3 C2 C5 C14 1.0(6) . .
C14 C5 C6 C7 1.8(9) . .
C2 C5 C6 C7 179.2(6) . .
C5 C6 C7 C8 -1.1(9) . .
C5 C6 C7 C21 -178.5(6) . .
C6 C7 C8 C9 1.5(11) . .
C21 C7 C8 C9 178.9(7) . .
C7 C8 C9 C14 -2.6(11) . .
C7 C8 C9 C10 -179.4(8) . .
C14 C9 C10 C11 2.2(12) . .
C8 C9 C10 C11 179.0(8) . .
C9 C10 C11 C12 0.2(13) . .
C9 C10 C11 C25 -178.0(8) . .
C10 C11 C12 C13 -2.8(12) . .
C25 C11 C12 C13 175.5(7) . .
C11 C12 C13 C14 2.6(10) . .
C11 C12 C13 C3 -176.4(7) . .
C4 C3 C13 C12 2.7(13) . .
C2 C3 C13 C12 -177.2(7) . .
C4 C3 C13 C14 -176.4(6) . .
C2 C3 C13 C14 3.7(6) . .
C8 C9 C14 C5 3.3(10) . .
C10 C9 C14 C5 -179.5(7) . .
C8 C9 C14 C13 -179.6(7) . .
C10 C9 C14 C13 -2.4(11) . .
C6 C5 C14 C9 -3.0(9) . .
C2 C5 C14 C9 178.9(6) . .
C6 C5 C14 C13 179.6(5) . .
C2 C5 C14 C13 1.5(7) . .
C12 C13 C14 C9 0.0(10) . .
C3 C13 C14 C9 179.4(6) . .
C12 C13 C14 C5 177.4(6) . .
C3 C13 C14 C5 -3.2(7) . .
C17 N3 C15 C1 172.5(4) . .
Cu1 N3 C15 C1 -12.2(7) 2 .
C17 N3 C15 S1 1.4(5) . .
Cu1 N3 C15 S1 176.7(2) 2 .
N2 C1 C15 N3 94.5(6) . .
C2 C1 C15 N3 -86.6(6) . .
N2 C1 C15 S1 -95.1(5) . .
C2 C1 C15 S1 83.8(5) . .
C16 S1 C15 N3 -1.3(4) . .
C16 S1 C15 C1 -172.5(4) . .
C15 S1 C16 C17 0.8(5) . .
S1 C16 C17 N3 -0.2(6) . .
C15 N3 C17 C16 -0.8(6) . .
Cu1 N3 C17 C16 -176.1(4) 2 .
C20 N4 C18 C4 -173.4(5) . .
Cu1 N4 C18 C4 -15.1(6) . .
C20 N4 C18 S2 -0.4(6) . .
Cu1 N4 C18 S2 157.9(3) . .
N1 C4 C18 N4 16.9(6) . .
C3 C4 C18 N4 -166.0(5) . .
N1 C4 C18 S2 -155.1(4) . .
C3 C4 C18 S2 22.0(8) . .
C19 S2 C18 N4 0.2(4) . .
C19 S2 C18 C4 172.6(5) . .
C18 S2 C19 C20 0.0(5) . .
S2 C19 C20 N4 -0.3(7) . .
C18 N4 C20 C19 0.4(7) . .
Cu1 N4 C20 C19 -153.4(4) . .
C8 C7 C21 C23A -122.4(10) . .
C6 C7 C21 C23A 54.9(11) . .
C8 C7 C21 C24 53.8(8) . .
C6 C7 C21 C24 -128.9(7) . .
C8 C7 C21 C22 175.8(7) . .
C6 C7 C21 C22 -7.0(8) . .
C8 C7 C21 C24A 0.3(11) . .
C6 C7 C21 C24A 177.6(9) . .
C8 C7 C21 C22A 118.2(10) . .
C6 C7 C21 C22A -64.5(10) . .
C8 C7 C21 C23 -63.9(8) . .
C6 C7 C21 C23 113.4(7) . .
C12 C11 C25 C27 49.5(10) . .
C10 C11 C25 C27 -132.2(9) . .
C12 C11 C25 C28 170.5(8) . .
C10 C11 C25 C28 -11.3(11) . .
C12 C11 C25 C26A -106(4) . .
C10 C11 C25 C26A 72(4) . .
C12 C11 C25 C26 -68.7(9) . .
C10 C11 C25 C26 109.6(10) . .
C12 C11 C25 C27A 16(3) . .
C10 C11 C25 C27A -166(3) . .
C12 C11 C25 C28A 133(3) . .
C10 C11 C25 C28A -49(3) . .
N2 Cu2 N5 N6 97.9(8) . .
N8 Cu2 N5 N6 -104.5(8) 2 .
N6 Cu2 N5 N6 -26.9(8) 2 .
N2 Cu2 N5 C29 -102.8(9) . .
N8 Cu2 N5 C29 54.8(10) 2 .
N6 Cu2 N5 C29 132.4(8) 2 .
C29 N5 N6 C33 -12.8(16) . .
Cu2 N5 N6 C33 147.4(9) . .
C29 N5 N6 Cu2 170.2(9) . 2
Cu2 N5 N6 Cu2 -29.6(10) . 2
N3 Cu1 N7 C30 38.9(12) 2 .
N4 Cu1 N7 C30 177.7(9) . .
N1 Cu1 N7 C30 -99.7(10) . .
N3 Cu1 N7 C32 -153.4(8) 2 .
N4 Cu1 N7 C32 -14.5(11) . .
N1 Cu1 N7 C32 68.1(10) . .
N6 N5 C29 C37 12.2(15) . .
Cu2 N5 C29 C37 -145.1(8) . .
N6 N5 C29 C30 -163.7(9) . .
Cu2 N5 C29 C30 39.0(12) . .
C32 N7 C30 C29 -175.9(9) . .
Cu1 N7 C30 C29 -7.0(15) . .
C32 N7 C30 S3 4.0(13) . .
Cu1 N7 C30 S3 172.9(6) . .
N5 C29 C30 N7 52.1(14) . .
C37 C29 C30 N7 -123.1(12) . .
N5 C29 C30 S3 -127.8(8) . .
C37 C29 C30 S3 57.0(13) . .
C31 S3 C30 N7 -2.0(9) . .
C31 S3 C30 C29 177.9(8) . .
C30 S3 C31 C32 -0.7(9) . .
S3 C31 C32 N7 3.0(14) . .
C30 N7 C32 C31 -4.5(15) . .
Cu1 N7 C32 C31 -173.7(9) . .
N5 N6 C33 C38 1.5(15) . .
Cu2 N6 C33 C38 178.4(7) 2 .
N5 N6 C33 C34 174.3(10) . .
Cu2 N6 C33 C34 -8.7(11) 2 .
C36 N8 C34 C33 -174.6(9) . .
Cu2 N8 C34 C33 -5.8(11) 2 .
C36 N8 C34 S4 -1.0(10) . .
Cu2 N8 C34 S4 167.7(5) 2 .
N6 C33 C34 N8 9.5(12) . .
C38 C33 C34 N8 -178.7(9) . .
N6 C33 C34 S4 -163.2(8) . .
C38 C33 C34 S4 8.6(14) . .
C35 S4 C34 N8 1.5(8) . .
C35 S4 C34 C33 174.7(9) . .
C34 S4 C35 C36 -1.6(10) . .
C34 N8 C36 C35 -0.2(13) . .
Cu2 N8 C36 C35 -166.8(9) 2 .
S4 C35 C36 N8 1.3(13) . .
N5 C29 C37 C38 -1.2(14) . .
C30 C29 C37 C38 173.8(9) . .
N5 C29 C37 C47 174.8(11) . .
C30 C29 C37 C47 -10.2(17) . .
N6 C33 C38 C37 9.1(13) . .
C34 C33 C38 C37 -161.9(10) . .
N6 C33 C38 C39 -168.5(12) . .
C34 C33 C38 C39 20.4(18) . .
C29 C37 C38 C33 -9.1(14) . .
C47 C37 C38 C33 174.0(9) . .
C29 C37 C38 C39 169.1(9) . .
C47 C37 C38 C39 -7.7(11) . .
C33 C38 C39 C48 -176.5(11) . .
C37 C38 C39 C48 5.7(12) . .
C33 C38 C39 C40 6(2) . .
C37 C38 C39 C40 -171.6(14) . .
C48 C39 C40 C41 -0.8(17) . .
C38 C39 C40 C41 176.2(12) . .
C39 C40 C41 C42 0.6(18) . .
C39 C40 C41 C49 -172.5(10) . .
C40 C41 C42 C43 1(2) . .
C49 C41 C42 C43 173.6(11) . .
C41 C42 C43 C44 178.5(14) . .
C41 C42 C43 C48 -1.3(19) . .
C42 C43 C44 C45 176.8(15) . .
C48 C43 C44 C45 -3(2) . .
C43 C44 C45 C46 3(2) . .
C43 C44 C45 C53 178.1(12) . .
C44 C45 C46 C47 -3.6(19) . .
C53 C45 C46 C47 -179.3(11) . .
C45 C46 C47 C48 5.4(19) . .
C45 C46 C47 C37 -174.2(12) . .
C29 C37 C47 C48 -169.7(11) . .
C38 C37 C47 C48 6.7(12) . .
C29 C37 C47 C46 10(2) . .
C38 C37 C47 C46 -173.7(13) . .
C40 C39 C48 C47 176.4(11) . .
C38 C39 C48 C47 -1.4(14) . .
C40 C39 C48 C43 -0.1(19) . .
C38 C39 C48 C43 -178.0(11) . .
C46 C47 C48 C39 177.1(11) . .
C37 C47 C48 C39 -3.2(14) . .
C46 C47 C48 C43 -6.2(18) . .
C37 C47 C48 C43 173.5(11) . .
C44 C43 C48 C39 -178.7(12) . .
C42 C43 C48 C39 1.1(19) . .
C44 C43 C48 C47 4.9(18) . .
C42 C43 C48 C47 -175.2(11) . .
C42 C41 C49 C50 179.6(11) . .
C40 C41 C49 C50 -7.3(13) . .
C42 C41 C49 C52 58.2(12) . .
C40 C41 C49 C52 -128.8(11) . .
C42 C41 C49 C51 -58.9(12) . .
C40 C41 C49 C51 114.2(11) . .
C44 C45 C53 C54 -124.0(13) . .
C46 C45 C53 C54 51.4(13) . .
C44 C45 C53 C55 -2.6(15) . .
C46 C45 C53 C55 172.8(10) . .
C44 C45 C53 C56 117.0(13) . .
C46 C45 C53 C56 -67.6(12) . .
N2 Cu2 N5A N6A 91.4(10) . .
N8A Cu2 N5A N6A -120.6(10) 2 .
N6A Cu2 N5A N6A -35.7(10) 2 .
N2 Cu2 N5A C29A -98.9(14) . .
N8A Cu2 N5A C29A 49.0(15) 2 .
N6A Cu2 N5A C29A 133.9(13) 2 .
C29A N5A N6A C33A -10(2) . .
Cu2 N5A N6A C33A 160.4(13) . .
C29A N5A N6A Cu2 157.5(12) . 2
Cu2 N5A N6A Cu2 -31.8(15) . 2
N3 Cu1 N7A C30A 33.5(16) 2 .
N4 Cu1 N7A C30A 167.4(12) . .
N1 Cu1 N7A C30A -102.0(15) . .
N3 Cu1 N7A C32A -150.1(12) 2 .
N4 Cu1 N7A C32A -16.3(16) . .
N1 Cu1 N7A C32A 74.4(13) . .
N6A N5A C29A C37A 13(2) . .
Cu2 N5A C29A C37A -155.2(12) . .
N6A N5A C29A C30A -169.7(13) . .
Cu2 N5A C29A C30A 21.9(17) . .
C32A N7A C30A C29A -178.0(12) . .
Cu1 N7A C30A C29A -1(2) . .
C32A N7A C30A S3A 0.0(18) . .
Cu1 N7A C30A S3A 176.7(9) . .
N5A C29A C30A N7A 54.1(18) . .
C37A C29A C30A N7A -129.3(16) . .
N5A C29A C30A S3A -123.7(11) . .
C37A C29A C30A S3A 52.9(16) . .
C31A S3A C30A N7A -0.1(13) . .
C31A S3A C30A C29A 177.9(10) . .
C30A S3A C31A C32A 0.1(13) . .
S3A C31A C32A N7A -0(2) . .
C30A N7A C32A C31A 0(2) . .
Cu1 N7A C32A C31A -176.8(13) . .
N5A N6A C33A C38A -4(2) . .
Cu2 N6A C33A C38A -172.8(11) 2 .
N5A N6A C33A C34A 174.6(14) . .
Cu2 N6A C33A C34A 6.1(16) 2 .
C36A N8A C34A C33A -171.8(13) . .
Cu2 N8A C34A C33A -7.4(16) 2 .
C36A N8A C34A S4A -0.0(15) . .
Cu2 N8A C34A S4A 164.4(7) 2 .
N6A C33A C34A N8A 1.0(18) . .
C38A C33A C34A N8A 179.7(14) . .
N6A C33A C34A S4A -169.6(12) . .
C38A C33A C34A S4A 9(2) . .
C35A S4A C34A N8A -0.7(12) . .
C35A S4A C34A C33A 170.6(13) . .
C34A S4A C35A C36A 1.3(12) . .
C34A N8A C36A C35A 1.0(18) . .
Cu2 N8A C36A C35A -157.9(12) 2 .
S4A C35A C36A N8A -1.6(17) . .
N5A C29A C37A C38A -2.5(19) . .
C30A C29A C37A C38A -179.0(11) . .
N5A C29A C37A C47A 174.5(15) . .
C30A C29A C37A C47A -2(2) . .
N6A C33A C38A C37A 14.3(19) . .
C34A C33A C38A C37A -164.3(14) . .
N6A C33A C38A C39A -172.2(16) . .
C34A C33A C38A C39A 9(3) . .
C29A C37A C38A C33A -10.8(19) . .
C47A C37A C38A C33A 171.5(12) . .
C29A C37A C38A C39A 174.0(12) . .
C47A C37A C38A C39A -3.6(16) . .
C33A C38A C39A C48A -171.2(15) . .
C37A C38A C39A C48A 2.7(16) . .
C33A C38A C39A C40A 19(3) . .
C37A C38A C39A C40A -167.6(18) . .
C48A C39A C40A C41A 7(2) . .
C38A C39A C40A C41A 175.9(17) . .
C39A C40A C41A C42A -7(2) . .
C39A C40A C41A C49A 178.8(13) . .
C40A C41A C42A C43A 6(3) . .
C49A C41A C42A C43A -179.6(15) . .
C41A C42A C43A C44A 179.9(19) . .
C41A C42A C43A C48A -5(3) . .
C42A C43A C44A C45A 180(2) . .
C48A C43A C44A C45A 5(3) . .
C43A C44A C45A C46A -9(3) . .
C43A C44A C45A C53A 178.8(15) . .
C44A C45A C46A C47A 5(2) . .
C53A C45A C46A C47A 177.6(13) . .
C45A C46A C47A C48A 3(2) . .
C45A C46A C47A C37A 178.3(17) . .
C29A C37A C47A C48A -174.2(15) . .
C38A C37A C47A C48A 3.1(16) . .
C29A C37A C47A C46A 10(3) . .
C38A C37A C47A C46A -172.9(17) . .
C40A C39A C48A C47A 171.5(15) . .
C38A C39A C48A C47A -0.7(18) . .
C40A C39A C48A C43A -6(2) . .
C38A C39A C48A C43A -178.4(15) . .
C46A C47A C48A C39A 175.3(15) . .
C37A C47A C48A C39A -1.4(18) . .
C46A C47A C48A C43A -7(2) . .
C37A C47A C48A C43A 176.4(14) . .
C44A C43A C48A C39A -179.0(16) . .
C42A C43A C48A C39A 5(2) . .
C44A C43A C48A C47A 3(2) . .
C42A C43A C48A C47A -172.5(16) . .
C42A C41A C49A C52A 17.5(17) . .
C40A C41A C49A C52A -168.1(13) . .
C42A C41A C49A C50A -104.1(16) . .
C40A C41A C49A C50A 70.4(14) . .
C42A C41A C49A C51A 135.0(16) . .
C40A C41A C49A C51A -50.5(14) . .
C44A C45A C53A C56A 99.4(17) . .
C46A C45A C53A C56A -73.0(14) . .
C44A C45A C53A C54A -141.4(16) . .
C46A C45A C53A C54A 46.2(15) . .
C44A C45A C53A C55A -20.2(18) . .
C46A C45A C53A C55A 167.5(13) . .

loop_
_platon_squeeze_void_nr
_platon_squeeze_void_average_x
_platon_squeeze_void_average_y
_platon_squeeze_void_average_z
_platon_squeeze_void_volume
_platon_squeeze_void_count_electrons
_platon_squeeze_void_content
1 -0.000 -0.000 0.121 1579 346 ' '
2 0.500 0.500 0.384 1579 346 ' '
